data_4131055
loop_
_publ_author_name
'Lewis, James E. M.'
'Winn, Joby'
'Cera, Luca'
'Goldup, Stephen M.'

_publ_section_title
;
 Iterative Synthesis of Oligo[n]rotaxanes in Excellent Yield.
;
_journal_issue 50
_journal_name_full 'Journal of the American Chemical Society'
_journal_page_first 16329
_journal_page_last 16336
_journal_paper_doi 10.1021/jacs.6b08958
_journal_volume 138
_journal_year 2016
_chemical_formula_sum 'C60 H69 N5 O2'
_chemical_formula_weight 892.20
_space_group_crystal_system monoclinic
_space_group_IT_number 14
_space_group_name_Hall '-P 2ybc'
_space_group_name_H-M_alt 'P 1 21/c 1'
_atom_sites_solution_hydrogens geom
_audit_creation_method SHELXL-2014/7
_cell_angle_alpha 90
_cell_angle_beta 104.617(7)
_cell_angle_gamma 90
_cell_formula_units_Z 4
_cell_length_a 21.3026(18)
_cell_length_b 12.7660(9)
_cell_length_c 19.7821(10)
_cell_measurement_reflns_used 9662
_cell_measurement_temperature 100(2)
_cell_measurement_theta_max 70.0430
_cell_measurement_theta_min 2.6860
_cell_volume 5205.6(7)
_computing_structure_refinement 'SHELXL-2014/7 (Sheldrick, 2014)'
_diffrn_ambient_temperature 100(2)
_diffrn_measured_fraction_theta_full 0.963
_diffrn_measured_fraction_theta_max 0.963
_diffrn_measurement_device_type 'dtrek-CrysAlisPro-abstract goniometer imported rigaku-d*trek images'
_diffrn_radiation_type CuK\a
_diffrn_radiation_wavelength 1.54184
_diffrn_reflns_av_R_equivalents 0.1118
_diffrn_reflns_av_unetI/netI 0.0607
_diffrn_reflns_Laue_measured_fraction_full 0.963
_diffrn_reflns_Laue_measured_fraction_max 0.963
_diffrn_reflns_limit_h_max 25
_diffrn_reflns_limit_h_min -25
_diffrn_reflns_limit_k_max 14
_diffrn_reflns_limit_k_min -15
_diffrn_reflns_limit_l_max 23
_diffrn_reflns_limit_l_min -23
_diffrn_reflns_number 23808
_diffrn_reflns_point_group_measured_fraction_full 0.963
_diffrn_reflns_point_group_measured_fraction_max 0.963
_diffrn_reflns_theta_full 66.590
_diffrn_reflns_theta_max 66.590
_diffrn_reflns_theta_min 2.143
_diffrn_source 'fine-focus sealed X-ray tube'
_exptl_absorpt_coefficient_mu 0.531
_exptl_absorpt_correction_T_max 1.000
_exptl_absorpt_correction_T_min 0.68326
_exptl_absorpt_correction_type multi-scan
_exptl_absorpt_process_details
;
CrysAlisPro 1.171.38.41 (Rigaku Oxford Diffraction, 2015)
Empirical absorption correction using spherical harmonics,
 implemented in SCALE3 ABSPACK scaling algorithm.
;
_exptl_crystal_colour Colourless
_exptl_crystal_density_diffrn 1.138
_exptl_crystal_description Block
_exptl_crystal_F_000 1920
_exptl_crystal_size_max 0.340
_exptl_crystal_size_mid 0.260
_exptl_crystal_size_min 0.250
_refine_diff_density_max 0.383
_refine_diff_density_min -0.421
_refine_diff_density_rms 0.073
_refine_ls_extinction_method none
_refine_ls_goodness_of_fit_ref 1.779
_refine_ls_hydrogen_treatment constr
_refine_ls_matrix_type full
_refine_ls_number_parameters 673
_refine_ls_number_reflns 8854
_refine_ls_number_restraints 9
_refine_ls_restrained_S_all 1.784
_refine_ls_R_factor_all 0.1702
_refine_ls_R_factor_gt 0.1243
_refine_ls_shift/su_max 0.002
_refine_ls_shift/su_mean 0.000
_refine_ls_structure_factor_coef Fsqd
_refine_ls_weighting_details 'w=1/[\s^2^(Fo^2^)+(0.2000P)^2^] where P=(Fo^2^+2Fc^2^)/3'
_refine_ls_weighting_scheme calc
_refine_ls_wR_factor_gt 0.3919
_refine_ls_wR_factor_ref 0.4787
_reflns_Friedel_coverage 0.000
_reflns_number_gt 5518
_reflns_number_total 8854
_reflns_threshold_expression 'I > 2\s(I)'
_cod_data_source_file ja6b08958_si_003.cif
_cod_data_source_block shelx
_cod_original_sg_symbol_H-M 'P 21/c'
_cod_database_code 4131055
_shelx_shelxl_version_number 2014/7
_shelx_space_group_comment
;
The symmetry employed for this shelxl refinement is uniquely defined
by the following loop, which should always be used as a source of
symmetry information in preference to the above space-group names.
They are only intended as comments.
;
_shelx_estimated_absorpt_t_min 0.840
_shelx_estimated_absorpt_t_max 0.879

loop_
_space_group_symop_operation_xyz
'x, y, z'
'-x, y+1/2, -z+1/2'
'-x, -y, -z'
'x, -y-1/2, z-1/2'

loop_
_atom_site_label
_atom_site_type_symbol
_atom_site_fract_x
_atom_site_fract_y
_atom_site_fract_z
_atom_site_U_iso_or_equiv
_atom_site_adp_type
_atom_site_occupancy
_atom_site_site_symmetry_order
_atom_site_calc_flag
_atom_site_refinement_flags_posn
_atom_site_refinement_flags_adp
_atom_site_refinement_flags_occupancy
_atom_site_disorder_assembly
_atom_site_disorder_group
C1 C 0.7759(2) 0.1657(4) 0.3554(2) 0.0769(12) Uani 1 1 d . . . . .
C2 C 0.7900(3) 0.0725(5) 0.3915(3) 0.1024(18) Uani 1 1 d . . . . .
H2 H 0.8075 0.0720 0.4396 0.123 Uiso 1 1 calc R U . . .
C3 C 0.7773(3) -0.0207(5) 0.3539(4) 0.112(2) Uani 1 1 d . . . . .
H3 H 0.7878 -0.0846 0.3765 0.134 Uiso 1 1 calc R U . . .
C4 C 0.7492(3) -0.0181(5) 0.2837(4) 0.115(2) Uani 1 1 d . . . . .
H4 H 0.7400 -0.0800 0.2584 0.138 Uiso 1 1 calc R U . . .
C5 C 0.7348(3) 0.0776(4) 0.2506(3) 0.0897(16) Uani 1 1 d . . . . .
C6 C 0.7013(3) 0.0854(5) 0.1743(3) 0.1018(18) Uani 1 1 d . . . . .
H6A H 0.7183 0.0321 0.1489 0.122 Uiso 1 1 calc R U . . .
H6B H 0.7104 0.1533 0.1569 0.122 Uiso 1 1 calc R U . . .
C7 C 0.6270(3) 0.0716(5) 0.1607(4) 0.116(2) Uani 1 1 d . . . . .
H7A H 0.6181 0.0031 0.1774 0.139 Uiso 1 1 calc R U . . .
H7B H 0.6104 0.1238 0.1873 0.139 Uiso 1 1 calc R U . . .
C8 C 0.5916(3) 0.0817(7) 0.0843(4) 0.130(3) Uani 1 1 d . . . . .
H8A H 0.6103 0.0330 0.0571 0.156 Uiso 1 1 calc R U . . .
H8B H 0.5464 0.0626 0.0784 0.156 Uiso 1 1 calc R U . . .
C9 C 0.5951(3) 0.1910(7) 0.0567(4) 0.124(2) Uani 1 1 d . . . . .
C10 C 0.6374(3) 0.2145(8) 0.0154(4) 0.126(3) Uani 1 1 d . . . . .
H10 H 0.6658 0.1632 0.0077 0.151 Uiso 1 1 calc R U . . .
C11 C 0.6380(4) 0.3120(8) -0.0142(4) 0.132(3) Uani 1 1 d . . . . .
H11 H 0.6663 0.3255 -0.0420 0.158 Uiso 1 1 calc R U . . .
C12 C 0.5972(3) 0.3890(8) -0.0027(3) 0.124(3) Uani 1 1 d . . . . .
C13 C 0.5552(3) 0.3673(8) 0.0402(4) 0.131(3) Uani 1 1 d . . . . .
H13 H 0.5279 0.4190 0.0500 0.158 Uiso 1 1 calc R U . . .
C14 C 0.5552(3) 0.2697(8) 0.0670(4) 0.130(3) Uani 1 1 d . . . . .
H14 H 0.5263 0.2554 0.0941 0.156 Uiso 1 1 calc R U . . .
C15 C 0.6312(4) 0.5100(8) -0.0793(4) 0.161(4) Uani 1 1 d . . . . .
H15A H 0.6227 0.4593 -0.1171 0.193 Uiso 1 1 calc R U . . .
H15B H 0.6767 0.5059 -0.0550 0.193 Uiso 1 1 calc R U . . .
C16 C 0.6150(6) 0.6201(9) -0.1087(4) 0.204(6) Uani 1 1 d . . . . .
H16A H 0.6398 0.6334 -0.1427 0.244 Uiso 1 1 calc R U . . .
H16B H 0.5694 0.6220 -0.1333 0.244 Uiso 1 1 calc R U . . .
C17 C 0.6280(5) 0.7072(8) -0.0557(4) 0.179(5) Uani 1 1 d . . . . .
H17A H 0.6054 0.6922 -0.0199 0.215 Uiso 1 1 calc R U . . .
H17B H 0.6106 0.7720 -0.0785 0.215 Uiso 1 1 calc R U . . .
C18 C 0.6993(5) 0.7224(7) -0.0213(4) 0.162(4) Uani 1 1 d . . . . .
H18A H 0.7224 0.7318 -0.0573 0.195 Uiso 1 1 calc R U . . .
H18B H 0.7159 0.6595 0.0046 0.195 Uiso 1 1 calc R U . . .
C19 C 0.7130(5) 0.8166(7) 0.0286(5) 0.173(5) Uani 1 1 d . . . . .
H19A H 0.6981 0.8796 0.0019 0.208 Uiso 1 1 calc R U . . .
H19B H 0.6876 0.8088 0.0626 0.208 Uiso 1 1 calc R U . . .
C20 C 0.7831(5) 0.8314(6) 0.0671(5) 0.171(4) Uani 1 1 d . . . . .
H20A H 0.8093 0.8313 0.0335 0.205 Uiso 1 1 calc R U . . .
H20B H 0.7880 0.8994 0.0897 0.205 Uiso 1 1 calc R U . . .
C21 C 0.8081(4) 0.7496(5) 0.1206(4) 0.138(3) Uani 1 1 d . . . . .
H21A H 0.7992 0.6804 0.1002 0.165 Uiso 1 1 calc R U . . .
H21B H 0.8547 0.7570 0.1387 0.165 Uiso 1 1 calc R U . . .
C22 C 0.7858(3) 0.6895(4) 0.2266(3) 0.0972(17) Uani 1 1 d . . . . .
C23 C 0.7504(3) 0.6955(4) 0.2762(3) 0.1044(19) Uani 1 1 d . . . . .
H23 H 0.7219 0.7510 0.2750 0.125 Uiso 1 1 calc R U . . .
C24 C 0.7569(3) 0.6204(4) 0.3273(3) 0.0929(16) Uani 1 1 d . . . . .
H24 H 0.7334 0.6271 0.3608 0.112 Uiso 1 1 calc R U . . .
C25 C 0.7978(3) 0.5348(4) 0.3302(2) 0.0829(13) Uani 1 1 d . . . . .
C26 C 0.8345(3) 0.5298(4) 0.2804(3) 0.0842(14) Uani 1 1 d . . . . .
H26 H 0.8622 0.4734 0.2811 0.101 Uiso 1 1 calc R U . . .
C27 C 0.8301(3) 0.6068(4) 0.2306(3) 0.0924(16) Uani 1 1 d . . . . .
H27 H 0.8565 0.6040 0.1996 0.111 Uiso 1 1 calc R U . . .
C28 C 0.7989(2) 0.4473(4) 0.3784(2) 0.0798(13) Uani 1 1 d . . . . .
C29 C 0.8052(3) 0.4627(5) 0.4497(2) 0.0916(15) Uani 1 1 d . . . . .
H29 H 0.8111 0.5296 0.4688 0.110 Uiso 1 1 calc R U . . .
C30 C 0.8026(3) 0.3776(5) 0.4913(3) 0.1018(18) Uani 1 1 d . . . . .
H30 H 0.8067 0.3862 0.5389 0.122 Uiso 1 1 calc R U . . .
C31 C 0.7939(3) 0.2805(5) 0.4621(2) 0.0931(15) Uani 1 1 d . . . . .
H31 H 0.7916 0.2221 0.4895 0.112 Uiso 1 1 calc R U . . .
C32 C 0.7882(2) 0.2692(4) 0.3908(2) 0.0767(13) Uani 1 1 d . . . . .
C50 C 0.5471(3) 0.7870(6) 0.0896(3) 0.118(2) Uani 1 1 d . . . . .
H50 H 0.5283 0.8471 0.0665 0.141 Uiso 1 1 calc R U . . .
C51 C 0.5711(3) 0.7101(6) 0.1191(3) 0.1028(18) Uani 1 1 d . . . . .
C52 C 0.5996(3) 0.6159(5) 0.1511(3) 0.0984(17) Uani 1 1 d . . . . .
C53 C 0.5765(3) 0.5651(5) 0.2032(3) 0.0956(16) Uani 1 1 d . . . . .
H53 H 0.5418 0.5947 0.2169 0.115 Uiso 1 1 calc R U . . .
C54 C 0.6027(3) 0.4744(5) 0.2346(3) 0.0890(15) Uani 1 1 d . . . . .
C55 C 0.6554(2) 0.4298(4) 0.2140(2) 0.0867(14) Uani 1 1 d . . . . .
H55 H 0.6745 0.3682 0.2345 0.104 Uiso 1 1 calc R U . . .
C56 C 0.6785(2) 0.4793(4) 0.1625(2) 0.0837(14) Uani 1 1 d . . . . .
C57 C 0.6526(3) 0.5707(4) 0.1321(3) 0.0903(15) Uani 1 1 d . . . . .
H57 H 0.6700 0.6029 0.0988 0.108 Uiso 1 1 calc R U . . .
C59 C 0.5687(7) 0.3142(12) 0.2782(8) 0.107(4) Uani 0.6 1 d . . P A 1
H59A H 0.6105 0.2818 0.2847 0.160 Uiso 0.6 1 calc R U P A 1
H59B H 0.5439 0.3037 0.2309 0.160 Uiso 0.6 1 calc R U P A 1
H59C H 0.5463 0.2835 0.3097 0.160 Uiso 0.6 1 calc R U P A 1
C60 C 0.6248(7) 0.4496(12) 0.3590(6) 0.107(4) Uani 0.6 1 d . . P A 1
H60A H 0.6127 0.4165 0.3974 0.160 Uiso 0.6 1 calc R U P A 1
H60B H 0.6251 0.5242 0.3651 0.160 Uiso 0.6 1 calc R U P A 1
H60C H 0.6673 0.4264 0.3574 0.160 Uiso 0.6 1 calc R U P A 1
C61 C 0.5122(5) 0.4772(9) 0.2969(6) 0.109(3) Uani 0.6 1 d . . P A 1
H61A H 0.4810 0.4739 0.2525 0.164 Uiso 0.6 1 calc R U P A 1
H61B H 0.5213 0.5491 0.3099 0.164 Uiso 0.6 1 calc R U P A 1
H61C H 0.4951 0.4428 0.3316 0.164 Uiso 0.6 1 calc R U P A 1
C81 C 0.6051(12) 0.2970(19) 0.3120(11) 0.120(8) Uani 0.4 1 d . . P A 2
H81D H 0.6474 0.3002 0.3437 0.180 Uiso 0.4 1 calc R U P A 2
H81E H 0.6078 0.2611 0.2702 0.180 Uiso 0.4 1 calc R U P A 2
H81F H 0.5761 0.2599 0.3336 0.180 Uiso 0.4 1 calc R U P A 2
C82 C 0.5900(12) 0.4740(16) 0.3572(9) 0.107(6) Uani 0.4 1 d . . P A 2
H82D H 0.6359 0.4850 0.3738 0.160 Uiso 0.4 1 calc R U P A 2
H82E H 0.5750 0.4322 0.3903 0.160 Uiso 0.4 1 calc R U P A 2
H82F H 0.5681 0.5404 0.3516 0.160 Uiso 0.4 1 calc R U P A 2
C83 C 0.5021(7) 0.3850(17) 0.2600(8) 0.116(5) Uani 0.4 1 d . . P A 2
H83D H 0.4851 0.3572 0.2968 0.174 Uiso 0.4 1 calc R U P A 2
H83E H 0.5003 0.3321 0.2250 0.174 Uiso 0.4 1 calc R U P A 2
H83F H 0.4766 0.4443 0.2394 0.174 Uiso 0.4 1 calc R U P A 2
C58 C 0.5766(3) 0.4210(5) 0.2915(3) 0.0959(17) Uani 1 1 d . . . . .
C62 C 0.7736(2) 0.3572(4) 0.1710(2) 0.0756(12) Uani 1 1 d . . . . .
H62 H 0.7714 0.3155 0.2089 0.091 Uiso 1 1 calc R U . . .
C63 C 0.8189(2) 0.3532(3) 0.1324(2) 0.0748(12) Uani 1 1 d . . . . .
C64 C 0.8751(2) 0.2833(4) 0.1383(2) 0.0731(12) Uani 1 1 d . . . . .
C65 C 0.8861(2) 0.1995(4) 0.1843(2) 0.0756(12) Uani 1 1 d . . . . .
H65 H 0.8584 0.1891 0.2133 0.091 Uiso 1 1 calc R U . . .
C66 C 0.9375(2) 0.1308(4) 0.1882(2) 0.0783(13) Uani 1 1 d . . . . .
C67 C 0.9785(2) 0.1510(4) 0.1444(2) 0.0757(12) Uani 1 1 d . . . . .
H67 H 1.0135 0.1063 0.1467 0.091 Uiso 1 1 calc R U . . .
C68 C 0.9696(2) 0.2336(4) 0.0982(2) 0.0729(12) Uani 1 1 d . . . . .
C69 C 0.9175(2) 0.2998(4) 0.0954(2) 0.0723(11) Uani 1 1 d . . . . .
H69 H 0.9104 0.3561 0.0645 0.087 Uiso 1 1 calc R U . . .
C70 C 1.0138(2) 0.2477(4) 0.0482(2) 0.0814(13) Uani 1 1 d . . . . .
C72 C 1.0077(4) 0.1540(6) 0.0021(4) 0.148(3) Uani 1 1 d . . . . .
H72A H 0.9655 0.1531 -0.0297 0.222 Uiso 1 1 calc R U . . .
H72B H 1.0136 0.0917 0.0302 0.222 Uiso 1 1 calc R U . . .
H72C H 1.0402 0.1568 -0.0238 0.222 Uiso 1 1 calc R U . . .
C71 C 1.0846(3) 0.2574(5) 0.0923(3) 0.1098(19) Uani 1 1 d . . . . .
H71A H 1.0965 0.1949 0.1195 0.165 Uiso 1 1 calc R U . . .
H71B H 1.0883 0.3166 0.1230 0.165 Uiso 1 1 calc R U . . .
H71C H 1.1128 0.2667 0.0619 0.165 Uiso 1 1 calc R U . . .
C73 C 1.0006(4) 0.3483(5) 0.0068(3) 0.129(3) Uani 1 1 d . . . . .
H73A H 1.0304 0.3545 -0.0222 0.193 Uiso 1 1 calc R U . . .
H73B H 1.0060 0.4067 0.0383 0.193 Uiso 1 1 calc R U . . .
H73C H 0.9569 0.3475 -0.0220 0.193 Uiso 1 1 calc R U . . .
C74 C 0.9474(2) 0.0360(5) 0.2378(3) 0.0960(17) Uani 1 1 d D . . . .
C75 C 0.8929(8) 0.0114(14) 0.2664(9) 0.097(5) Uani 0.35 1 d . . P B 1
H75A H 0.8571 -0.0119 0.2296 0.145 Uiso 0.35 1 calc R U P B 1
H75B H 0.8805 0.0728 0.2878 0.145 Uiso 0.35 1 calc R U P B 1
H75C H 0.9051 -0.0430 0.3007 0.145 Uiso 0.35 1 calc R U P B 1
C76 C 0.9972(9) 0.0878(15) 0.3022(8) 0.130(7) Uani 0.35 1 d D . P B 1
H76A H 0.9754 0.1402 0.3227 0.195 Uiso 0.35 1 calc R U P B 1
H76B H 1.0319 0.1198 0.2866 0.195 Uiso 0.35 1 calc R U P B 1
H76C H 1.0146 0.0350 0.3363 0.195 Uiso 0.35 1 calc R U P B 1
C80 C 0.9794(16) -0.052(2) 0.2090(17) 0.142(14) Uani 0.35 1 d D U P B 1
H80A H 0.9775 -0.1148 0.2353 0.213 Uiso 0.35 1 calc R U P B 1
H80B H 1.0239 -0.0347 0.2124 0.213 Uiso 0.35 1 calc R U P B 1
H80C H 0.9573 -0.0636 0.1609 0.213 Uiso 0.35 1 calc R U P B 1
C77 C 0.8867(5) -0.0408(7) 0.2062(5) 0.110(3) Uani 0.65 1 d D . P B 2
H77A H 0.8879 -0.0628 0.1602 0.166 Uiso 0.65 1 calc R U P B 2
H77B H 0.8469 -0.0041 0.2039 0.166 Uiso 0.65 1 calc R U P B 2
H77C H 0.8893 -0.1011 0.2358 0.166 Uiso 0.65 1 calc R U P B 2
C78 C 0.9418(6) 0.0663(8) 0.3086(4) 0.108(3) Uani 0.65 1 d . . P B 2
H78A H 0.9485 0.0058 0.3384 0.162 Uiso 0.65 1 calc R U P B 2
H78B H 0.8993 0.0944 0.3054 0.162 Uiso 0.65 1 calc R U P B 2
H78C H 0.9739 0.1184 0.3277 0.162 Uiso 0.65 1 calc R U P B 2
C79 C 1.0030(7) -0.0340(13) 0.2360(7) 0.101(4) Uani 0.65 1 d . . P B 2
H79A H 1.0430 0.0025 0.2547 0.151 Uiso 0.65 1 calc R U P B 2
H79B H 1.0005 -0.0542 0.1886 0.151 Uiso 0.65 1 calc R U P B 2
H79C H 1.0014 -0.0955 0.2635 0.151 Uiso 0.65 1 calc R U P B 2
N1 N 0.74726(19) 0.1686(3) 0.2855(2) 0.0811(11) Uani 1 1 d . . . . .
N2 N 0.79125(18) 0.3516(3) 0.34951(17) 0.0751(10) Uani 1 1 d . . . . .
N3 N 0.7332(2) 0.4350(3) 0.14183(19) 0.0798(11) Uani 1 1 d . . . . .
N4 N 0.7517(2) 0.4780(3) 0.0873(2) 0.0873(12) Uani 1 1 d . . . . .
N5 N 0.8034(2) 0.4277(3) 0.0815(2) 0.0880(12) Uani 1 1 d . . . . .
O1 O 0.5919(2) 0.4864(5) -0.0316(2) 0.143(2) Uani 1 1 d . . . . .
O2 O 0.7760(2) 0.7630(3) 0.1761(2) 0.1186(15) Uani 1 1 d . . . . .

loop_
_atom_site_aniso_label
_atom_site_aniso_U_11
_atom_site_aniso_U_22
_atom_site_aniso_U_33
_atom_site_aniso_U_23
_atom_site_aniso_U_13
_atom_site_aniso_U_12
C1 0.074(3) 0.094(3) 0.074(3) 0.008(2) 0.040(2) -0.004(2)
C2 0.111(4) 0.120(4) 0.098(4) 0.026(3) 0.068(3) 0.007(3)
C3 0.129(5) 0.106(4) 0.132(5) 0.026(4) 0.090(5) 0.009(4)
C4 0.136(5) 0.102(4) 0.137(6) 0.001(4) 0.091(5) -0.015(4)
C5 0.086(3) 0.098(4) 0.107(4) -0.020(3) 0.063(3) -0.021(3)
C6 0.082(4) 0.134(4) 0.101(4) -0.045(3) 0.045(3) -0.020(3)
C7 0.095(4) 0.134(5) 0.135(5) -0.044(4) 0.062(4) -0.019(3)
C8 0.077(4) 0.179(7) 0.138(6) -0.075(5) 0.035(4) -0.014(4)
C9 0.085(4) 0.174(7) 0.115(5) -0.062(5) 0.032(4) 0.004(4)
C10 0.089(4) 0.192(8) 0.100(4) -0.054(5) 0.031(4) 0.022(5)
C11 0.114(5) 0.206(8) 0.082(4) -0.028(5) 0.037(4) 0.047(6)
C12 0.090(4) 0.200(8) 0.084(4) -0.038(4) 0.027(3) 0.042(5)
C13 0.099(5) 0.195(8) 0.109(5) -0.036(5) 0.041(4) 0.038(5)
C14 0.096(5) 0.183(7) 0.123(5) -0.038(5) 0.050(4) 0.016(5)
C15 0.163(7) 0.249(10) 0.088(4) 0.009(5) 0.066(5) 0.088(7)
C16 0.242(11) 0.291(12) 0.106(5) 0.054(7) 0.095(7) 0.167(10)
C17 0.198(9) 0.242(10) 0.135(6) 0.082(7) 0.115(7) 0.133(8)
C18 0.186(8) 0.193(8) 0.156(7) 0.094(6) 0.132(7) 0.099(7)
C19 0.216(10) 0.169(7) 0.193(8) 0.108(7) 0.160(8) 0.108(7)
C20 0.182(8) 0.150(6) 0.239(10) 0.102(6) 0.162(8) 0.075(6)
C21 0.168(6) 0.116(4) 0.175(6) 0.051(4) 0.128(6) 0.035(4)
C22 0.110(4) 0.092(3) 0.112(4) 0.000(3) 0.069(4) 0.002(3)
C23 0.130(5) 0.089(3) 0.121(4) 0.000(3) 0.081(4) 0.008(3)
C24 0.109(4) 0.102(4) 0.086(3) -0.018(3) 0.059(3) 0.000(3)
C25 0.091(3) 0.093(3) 0.077(3) -0.016(2) 0.045(3) -0.003(3)
C26 0.092(3) 0.091(3) 0.082(3) -0.011(2) 0.044(3) -0.007(3)
C27 0.107(4) 0.090(3) 0.103(3) -0.002(3) 0.068(3) -0.004(3)
C28 0.075(3) 0.114(4) 0.061(2) -0.010(2) 0.035(2) -0.004(2)
C29 0.108(4) 0.117(4) 0.060(3) -0.020(2) 0.042(3) -0.010(3)
C30 0.112(4) 0.142(5) 0.062(3) -0.008(3) 0.042(3) 0.000(4)
C31 0.099(4) 0.126(4) 0.066(3) 0.013(3) 0.042(3) -0.001(3)
C32 0.072(3) 0.117(4) 0.050(2) 0.012(2) 0.0311(19) 0.010(2)
C50 0.140(6) 0.131(5) 0.105(4) 0.015(4) 0.074(4) 0.047(4)
C51 0.104(4) 0.135(5) 0.087(3) 0.006(3) 0.059(3) 0.023(4)
C52 0.103(4) 0.122(4) 0.088(3) 0.005(3) 0.056(3) 0.014(3)
C53 0.089(4) 0.129(4) 0.085(3) 0.008(3) 0.051(3) 0.017(3)
C54 0.079(3) 0.122(4) 0.077(3) 0.008(3) 0.040(3) 0.007(3)
C55 0.079(3) 0.124(4) 0.068(3) 0.007(2) 0.037(2) 0.005(3)
C56 0.087(3) 0.106(4) 0.072(3) -0.002(2) 0.045(3) 0.003(3)
C57 0.108(4) 0.104(4) 0.078(3) 0.010(2) 0.058(3) 0.019(3)
C59 0.113(10) 0.114(9) 0.121(10) 0.007(8) 0.083(8) -0.005(8)
C60 0.123(10) 0.148(11) 0.072(6) 0.024(6) 0.069(7) 0.012(7)
C61 0.103(7) 0.139(9) 0.112(7) 0.033(6) 0.075(7) 0.015(6)
C81 0.14(2) 0.131(14) 0.114(16) 0.033(12) 0.083(14) 0.003(15)
C82 0.155(19) 0.114(12) 0.074(9) -0.015(8) 0.068(13) -0.014(12)
C83 0.074(9) 0.186(18) 0.090(9) 0.015(10) 0.025(7) -0.027(10)
C58 0.078(3) 0.141(5) 0.083(3) 0.015(3) 0.046(3) 0.011(3)
C62 0.084(3) 0.092(3) 0.062(2) -0.001(2) 0.040(2) -0.005(2)
C63 0.087(3) 0.088(3) 0.062(2) -0.0020(19) 0.042(2) 0.004(2)
C64 0.075(3) 0.095(3) 0.058(2) -0.0024(19) 0.032(2) 0.003(2)
C65 0.073(3) 0.108(3) 0.056(2) 0.001(2) 0.034(2) 0.001(2)
C66 0.075(3) 0.109(3) 0.058(2) 0.005(2) 0.029(2) -0.003(2)
C67 0.070(3) 0.100(3) 0.064(2) 0.007(2) 0.030(2) 0.002(2)
C68 0.075(3) 0.097(3) 0.056(2) -0.0028(19) 0.035(2) 0.003(2)
C69 0.080(3) 0.092(3) 0.053(2) 0.0001(18) 0.032(2) 0.003(2)
C70 0.081(3) 0.107(4) 0.069(3) 0.004(2) 0.043(2) 0.001(2)
C72 0.191(7) 0.163(6) 0.137(5) -0.056(4) 0.127(6) -0.052(5)
C71 0.093(4) 0.154(5) 0.098(4) 0.022(3) 0.054(3) -0.008(3)
C73 0.140(5) 0.162(6) 0.120(5) 0.049(4) 0.099(4) 0.033(4)
C74 0.073(3) 0.143(5) 0.083(3) 0.038(3) 0.040(3) 0.017(3)
C75 0.094(11) 0.125(12) 0.082(10) 0.035(9) 0.039(9) -0.012(9)
C76 0.131(16) 0.175(18) 0.099(12) 0.069(12) 0.054(12) 0.023(13)
C80 0.11(2) 0.15(2) 0.18(3) 0.10(2) 0.064(19) 0.006(16)
C77 0.119(8) 0.119(7) 0.100(6) 0.022(5) 0.040(6) -0.025(6)
C78 0.138(9) 0.132(7) 0.061(4) 0.019(4) 0.037(5) -0.016(6)
C79 0.097(10) 0.128(9) 0.085(7) 0.028(5) 0.038(7) 0.014(7)
N1 0.083(3) 0.101(3) 0.073(2) -0.0003(19) 0.047(2) -0.005(2)
N2 0.078(2) 0.098(3) 0.0595(19) -0.0051(17) 0.0378(18) -0.0115(19)
N3 0.094(3) 0.096(3) 0.065(2) 0.0052(17) 0.048(2) 0.003(2)
N4 0.095(3) 0.115(3) 0.070(2) 0.0136(19) 0.054(2) 0.016(2)
N5 0.100(3) 0.109(3) 0.073(2) 0.0116(19) 0.055(2) 0.019(2)
O1 0.118(3) 0.228(6) 0.096(3) 0.001(3) 0.051(3) 0.075(4)
O2 0.150(4) 0.097(3) 0.142(3) 0.029(2) 0.099(3) 0.021(2)

loop_
_atom_type_symbol
_atom_type_description
_atom_type_scat_dispersion_real
_atom_type_scat_dispersion_imag
_atom_type_scat_source
C C 0.0181 0.0091 'International Tables Vol C Tables 4.2.6.8 and 6.1.1.4'
H H 0.0000 0.0000 'International Tables Vol C Tables 4.2.6.8 and 6.1.1.4'
N N 0.0311 0.0180 'International Tables Vol C Tables 4.2.6.8 and 6.1.1.4'
O O 0.0492 0.0322 'International Tables Vol C Tables 4.2.6.8 and 6.1.1.4'

loop_
_geom_angle_atom_site_label_1
_geom_angle_atom_site_label_2
_geom_angle_atom_site_label_3
_geom_angle
N1 C1 C2 122.0(5)
N1 C1 C32 115.7(4)
C2 C1 C32 122.2(5)
C1 C2 C3 118.2(6)
C4 C3 C2 119.8(6)
C3 C4 C5 119.4(6)
N1 C5 C4 121.9(6)
N1 C5 C6 116.2(5)
C4 C5 C6 121.8(5)
C5 C6 C7 111.9(5)
C8 C7 C6 113.2(5)
C9 C8 C7 112.5(6)
C14 C9 C10 116.7(9)
C14 C9 C8 122.5(7)
C10 C9 C8 120.7(6)
C11 C10 C9 121.4(7)
C12 C11 C10 120.3(7)
O1 C12 C11 125.2(7)
O1 C12 C13 115.7(6)
C11 C12 C13 119.0(9)
C14 C13 C12 118.6(7)
C13 C14 C9 123.9(8)
O1 C15 C16 109.2(5)
C17 C16 C15 115.5(7)
C16 C17 C18 113.4(7)
C17 C18 C19 113.3(7)
C20 C19 C18 115.2(6)
C21 C20 C19 113.8(6)
O2 C21 C20 107.7(5)
O2 C22 C23 118.5(5)
O2 C22 C27 122.7(4)
C23 C22 C27 118.8(5)
C24 C23 C22 120.7(5)
C23 C24 C25 121.7(4)
C24 C25 C26 117.4(5)
C24 C25 C28 122.2(4)
C26 C25 C28 120.2(4)
C27 C26 C25 121.4(5)
C26 C27 C22 119.9(4)
N2 C28 C29 122.0(5)
N2 C28 C25 115.9(4)
C29 C28 C25 122.2(5)
C30 C29 C28 119.1(5)
C31 C30 C29 119.2(4)
C30 C31 C32 119.5(5)
N2 C32 C31 122.0(5)
N2 C32 C1 116.2(3)
C31 C32 C1 121.9(4)
C50 C51 C52 177.1(6)
C57 C52 C53 117.4(5)
C57 C52 C51 120.8(4)
C53 C52 C51 121.7(4)
C54 C53 C52 123.1(5)
C53 C54 C55 118.4(4)
C53 C54 C58 121.9(4)
C55 C54 C58 119.7(5)
C56 C55 C54 118.9(5)
C57 C56 C55 122.3(4)
C57 C56 N3 118.4(4)
C55 C56 N3 119.3(5)
C56 C57 C52 119.9(4)
C59 C58 C60 115.4(10)
C59 C58 C54 110.2(6)
C82 C58 C54 115.5(9)
C60 C58 C54 104.5(6)
C59 C58 C61 113.2(8)
C60 C58 C61 103.9(8)
C54 C58 C61 109.2(5)
C82 C58 C83 115.9(11)
C54 C58 C83 110.1(7)
C82 C58 C81 104.3(13)
C54 C58 C81 114.4(7)
C83 C58 C81 94.8(13)
N3 C62 C63 104.6(4)
N5 C63 C62 108.1(4)
N5 C63 C64 121.4(3)
C62 C63 C64 130.4(4)
C65 C64 C69 119.2(4)
C65 C64 C63 121.2(4)
C69 C64 C63 119.7(4)
C64 C65 C66 121.5(4)
C65 C66 C67 117.1(4)
C65 C66 C74 120.7(4)
C67 C66 C74 122.2(4)
C68 C67 C66 123.3(4)
C67 C68 C69 118.0(3)
C67 C68 C70 120.8(4)
C69 C68 C70 121.2(4)
C68 C69 C64 121.0(4)
C72 C70 C73 112.0(5)
C72 C70 C68 109.1(4)
C73 C70 C68 112.8(4)
C72 C70 C71 109.3(5)
C73 C70 C71 105.1(5)
C68 C70 C71 108.4(3)
C78 C74 C79 115.6(8)
C75 C74 C80 118.1(15)
C75 C74 C66 115.2(7)
C78 C74 C66 111.4(6)
C79 C74 C66 115.9(7)
C80 C74 C66 110.5(12)
C75 C74 C76 102.5(11)
C80 C74 C76 110.0(16)
C66 C74 C76 98.1(7)
C78 C74 C77 106.0(6)
C79 C74 C77 101.0(9)
C66 C74 C77 105.3(5)
C5 N1 C1 118.6(4)
C28 N2 C32 118.3(4)
C62 N3 N4 111.0(3)
C62 N3 C56 129.9(4)
N4 N3 C56 118.9(4)
N5 N4 N3 106.9(4)
N4 N5 C63 109.4(3)
C12 O1 C15 117.7(5)
C22 O2 C21 117.8(4)

loop_
_geom_bond_atom_site_label_1
_geom_bond_atom_site_label_2
_geom_bond_distance
C1 N1 1.364(6)
C1 C2 1.381(7)
C1 C32 1.487(7)
C2 C3 1.393(8)
C3 C4 1.367(10)
C4 C5 1.383(8)
C5 N1 1.343(6)
C5 C6 1.501(8)
C6 C7 1.546(8)
C7 C8 1.516(10)
C8 C9 1.508(11)
C9 C14 1.364(9)
C9 C10 1.392(10)
C10 C11 1.377(10)
C11 C12 1.368(9)
C12 O1 1.361(9)
C12 C13 1.410(10)
C13 C14 1.355(10)
C15 O1 1.441(8)
C15 C16 1.527(11)
C16 C17 1.506(14)
C17 C18 1.510(14)
C18 C19 1.537(13)
C19 C20 1.508(14)
C20 C21 1.487(9)
C21 O2 1.442(6)
C22 O2 1.349(6)
C22 C23 1.382(6)
C22 C27 1.404(7)
C23 C24 1.375(7)
C24 C25 1.390(7)
C25 C26 1.404(6)
C25 C28 1.465(7)
C26 C27 1.378(7)
C28 N2 1.341(6)
C28 C29 1.397(6)
C29 C30 1.372(7)
C30 C31 1.360(8)
C31 C32 1.393(6)
C32 N2 1.343(5)
C50 C51 1.189(8)
C51 C52 1.422(8)
C52 C57 1.400(7)
C52 C53 1.408(7)
C53 C54 1.365(7)
C54 C55 1.408(6)
C54 C58 1.536(6)
C55 C56 1.389(6)
C56 C57 1.364(7)
C56 N3 1.445(6)
C59 C58 1.390(16)
C60 C58 1.508(16)
C61 C58 1.576(11)
C81 C58 1.71(2)
C82 C58 1.428(17)
C83 C58 1.620(16)
C62 N3 1.344(6)
C62 C63 1.375(5)
C63 N5 1.363(6)
C63 C64 1.474(6)
C64 C65 1.386(6)
C64 C69 1.402(5)
C65 C66 1.392(6)
C66 C67 1.399(5)
C66 C74 1.538(7)
C67 C68 1.378(6)
C68 C69 1.385(6)
C68 C70 1.538(5)
C70 C72 1.490(7)
C70 C73 1.511(7)
C70 C71 1.544(8)
C74 C75 1.447(14)
C74 C78 1.487(9)
C74 C79 1.492(14)
C74 C80 1.501(19)
C74 C76 1.583(16)
C74 C77 1.617(10)
N3 N4 1.355(4)
N4 N5 1.304(5)
